data_7032001
loop_
_publ_author_name
'Liu, Dan'
'Liu, Xiaojuan'
'Liu, Yongxin'
'Yu, Yang'
'Chen, Fanglin'
'Wang, Cheng'

_publ_section_title
;
 Host-guest interaction dictated selective adsorption and fluorescence
 quenching of a luminescent lightweight metal-organic framework toward
 liquid explosives.
;
_journal_issue 40
_journal_name_full 'Dalton transactions (Cambridge, England : 2003)'
_journal_page_first 15237
_journal_page_last 15244
_journal_paper_doi 10.1039/c4dt01883d
_journal_volume 43
_journal_year 2014
_chemical_formula_moiety 'C30 H26 Mg2 N4 O14'
_chemical_formula_sum 'C30 H26 Mg2 N4 O14'
_chemical_formula_weight 715.17
_chemical_melting_point ?
_chemical_name_systematic
; 
 ? 
;
_space_group_IT_number 15
_symmetry_cell_setting monoclinic
_symmetry_space_group_name_Hall '-C 2yc'
_symmetry_space_group_name_H-M 'C 1 2/c 1'
_atom_sites_solution_hydrogens geom
_atom_sites_solution_primary direct
_atom_sites_solution_secondary difmap
_audit_creation_method SHELXL-97
_cell_angle_alpha 90.00
_cell_angle_beta 126.530(2)
_cell_angle_gamma 90.00
_cell_formula_units_Z 4
_cell_length_a 17.3288(19)
_cell_length_b 17.7491(19)
_cell_length_c 12.8570(14)
_cell_measurement_reflns_used 2805
_cell_measurement_temperature 273(2)
_cell_measurement_theta_max 25.07
_cell_measurement_theta_min 1.98
_cell_volume 3177.6(6)
_computing_cell_refinement 'Bruker SMART'
_computing_data_collection 'Bruker SMART'
_computing_data_reduction 'Bruker SAINT'
_computing_molecular_graphics SHELXP-97
_computing_publication_material SHELXTL
_computing_structure_refinement 'SHELXL-97 (Sheldrick, 1997)'
_computing_structure_solution 'SHELXS-97 (Sheldrick, 1990)'
_diffrn_ambient_temperature 273(2)
_diffrn_detector_area_resol_mean 9.00cm
_diffrn_measured_fraction_theta_full 0.992
_diffrn_measured_fraction_theta_max 0.992
_diffrn_measurement_device_type 'CCD area detector'
_diffrn_measurement_method 'phi and omega scans'
_diffrn_radiation_monochromator graphite
_diffrn_radiation_source 'fine-focus sealed tube'
_diffrn_radiation_type MoK\a
_diffrn_radiation_wavelength 0.71073
_diffrn_reflns_av_R_equivalents 0.0458
_diffrn_reflns_av_unetI/netI 0.0552
_diffrn_reflns_limit_h_max 20
_diffrn_reflns_limit_h_min -9
_diffrn_reflns_limit_k_max 20
_diffrn_reflns_limit_k_min -21
_diffrn_reflns_limit_l_max 14
_diffrn_reflns_limit_l_min -15
_diffrn_reflns_number 7844
_diffrn_reflns_theta_full 25.07
_diffrn_reflns_theta_max 25.07
_diffrn_reflns_theta_min 1.98
_diffrn_standards_decay_% none
_diffrn_standards_interval_count none
_diffrn_standards_interval_time none
_diffrn_standards_number none
_exptl_absorpt_coefficient_mu 0.154
_exptl_absorpt_correction_T_max 0.9862
_exptl_absorpt_correction_T_min 0.9138
_exptl_absorpt_correction_type empirical
_exptl_absorpt_process_details SADABS
_exptl_crystal_colour yellow
_exptl_crystal_density_diffrn 1.495
_exptl_crystal_density_meas ?
_exptl_crystal_density_method 'not measured'
_exptl_crystal_description block
_exptl_crystal_F_000 1480
_exptl_crystal_size_max 0.27
_exptl_crystal_size_mid 0.23
_exptl_crystal_size_min 0.19
_refine_diff_density_max 0.527
_refine_diff_density_min -0.671
_refine_diff_density_rms 0.079
_refine_ls_extinction_method none
_refine_ls_goodness_of_fit_ref 1.042
_refine_ls_hydrogen_treatment constr
_refine_ls_matrix_type full
_refine_ls_number_parameters 238
_refine_ls_number_reflns 2805
_refine_ls_number_restraints 27
_refine_ls_restrained_S_all 1.089
_refine_ls_R_factor_all 0.0883
_refine_ls_R_factor_gt 0.0614
_refine_ls_shift/su_max 0.000
_refine_ls_shift/su_mean 0.000
_refine_ls_structure_factor_coef Fsqd
_refine_ls_weighting_details 'calc w=1/[\s^2^(Fo^2^)+(0.0955P)^2^+5.8732P] where P=(Fo^2^+2Fc^2^)/3'
_refine_ls_weighting_scheme calc
_refine_ls_wR_factor_gt 0.1588
_refine_ls_wR_factor_ref 0.1804
_reflns_number_gt 1996
_reflns_number_total 2805
_reflns_threshold_expression >2sigma(I)
_cod_data_source_file c4dt01883d2.cif
_cod_data_source_block 3
_cod_depositor_comments
;
The following automatic conversions were performed:

'_chemical_melting_point' value 'not measured' was changed to '?' -
the value is undefined or not given.

Automatic conversion script
Id: cif_fix_values 2281 2013-09-26 08:29:07Z andrius 

 Adding full bibliography for 7031997--7032004.cif.

The following automatic conversions were performed:

'_exptl_crystal_density_meas' value 'none' was changed to '?' - the
value is perceived as not measured.

Automatic conversion script
Id: cif_fix_values 3008 2015-01-20 13:52:24Z robertas 
;
_cod_original_sg_symbol_Hall -C2yc
_cod_original_sg_symbol_H-M c2/c
_cod_database_code 7032001

loop_
_symmetry_equiv_pos_as_xyz
'x, y, z'
'-x, y, -z+1/2'
'x+1/2, y+1/2, z'
'-x+1/2, y+1/2, -z+1/2'
'-x, -y, -z'
'x, -y, z-1/2'
'-x+1/2, -y+1/2, -z'
'x+1/2, -y+1/2, z-1/2'

loop_
_atom_site_label
_atom_site_type_symbol
_atom_site_fract_x
_atom_site_fract_y
_atom_site_fract_z
_atom_site_U_iso_or_equiv
_atom_site_adp_type
_atom_site_occupancy
_atom_site_symmetry_multiplicity
_atom_site_calc_flag
_atom_site_refinement_flags
Mg1 Mg 0.2500 0.2500 0.5000 0.0188(4) Uani 1 2 d S
Mg2 Mg 0.5000 0.19483(8) 0.7500 0.0193(4) Uani 1 2 d S
O1 O 0.27454(17) 0.15291(13) 0.4371(2) 0.0249(6) Uani 1 1 d .
O2 O 0.41385(18) 0.11508(13) 0.6193(2) 0.0268(6) Uani 1 1 d .
O3 O 0.26395(17) -0.18616(13) 0.1467(2) 0.0242(6) Uani 1 1 d .
O4 O 0.41793(18) -0.20070(13) 0.3141(2) 0.0238(6) Uani 1 1 d .
O5 O 0.40262(17) 0.27875(12) 0.6132(2) 0.0241(6) Uani 1 1 d .
O6' O 0.6564(17) 0.3662(9) 0.4164(15) 0.126(12) Uani 0.20 1 d PDU
O6 O 0.6052(8) 0.3668(5) 0.3181(10) 0.138(3) Uani 0.80 1 d PDU
O7 O 0.6000(6) 0.2630(4) 0.4115(8) 0.159(3) Uani 1 1 d U
N1 N 0.4301(2) 0.33944(16) 0.5826(3) 0.0231(7) Uani 1 1 d .
N2 N 0.6246(6) 0.2929(5) 0.3487(8) 0.117(2) Uani 1 1 d DU
C1 C 0.3350(3) 0.03140(19) 0.4427(3) 0.0235(8) Uani 1 1 d .
C2 C 0.4071(3) -0.0213(2) 0.5110(4) 0.0431(12) Uani 1 1 d .
H2 H 0.4567 -0.0128 0.5978 0.080 Uiso 1 1 calc .
C3 C 0.4066(3) -0.0865(2) 0.4520(4) 0.0409(11) Uani 1 1 d .
H3 H 0.4564 -0.1210 0.4991 0.080 Uiso 1 1 calc .
C4 C 0.3330(3) -0.10102(19) 0.3244(3) 0.0232(8) Uani 1 1 d .
C5 C 0.2587(3) -0.0500(2) 0.2571(4) 0.0381(10) Uani 1 1 d .
H5 H 0.2071 -0.0603 0.1720 0.080 Uiso 1 1 calc .
C6 C 0.2603(3) 0.0165(2) 0.3152(4) 0.0351(10) Uani 1 1 d .
H6 H 0.2107 0.0512 0.2680 0.080 Uiso 1 1 calc .
C7 C 0.3417(3) 0.10570(19) 0.5049(3) 0.0222(8) Uani 1 1 d .
C8 C 0.3375(3) -0.16806(19) 0.2562(3) 0.0211(8) Uani 1 1 d .
C9 C 0.4785(3) 0.3320(2) 0.5320(4) 0.0371(10) Uani 1 1 d .
H9 H 0.4933 0.2842 0.5190 0.080 Uiso 1 1 calc .
C10 C 0.5063(3) 0.3940(2) 0.4993(5) 0.0388(11) Uani 1 1 d .
H10 H 0.5392 0.3879 0.4633 0.080 Uiso 1 1 calc .
C11 C 0.4862(3) 0.4660(2) 0.5188(3) 0.0265(9) Uani 1 1 d .
C12 C 0.4368(3) 0.4713(2) 0.5726(4) 0.0304(9) Uani 1 1 d .
H12 H 0.4223 0.5186 0.5882 0.080 Uiso 1 1 calc .
C13 C 0.4089(3) 0.4074(2) 0.6033(4) 0.0295(9) Uani 1 1 d .
H13 H 0.3752 0.4117 0.6385 0.080 Uiso 1 1 calc .
C14 C 0.6627(9) 0.2520(8) 0.2957(10) 0.143(4) Uani 1 1 d .
H14A H 0.6315 0.2695 0.2076 0.150 Uiso 1 1 calc .
H14B H 0.7302 0.2647 0.3440 0.150 Uiso 1 1 calc .
C15 C 0.6551(10) 0.1743(8) 0.2924(11) 0.182(6) Uani 1 1 d .
H15A H 0.6847 0.1532 0.2553 0.150 Uiso 1 1 calc .
H15B H 0.5885 0.1602 0.2408 0.150 Uiso 1 1 calc .
H15C H 0.6867 0.1555 0.3789 0.150 Uiso 1 1 calc .

loop_
_atom_site_aniso_label
_atom_site_aniso_U_11
_atom_site_aniso_U_22
_atom_site_aniso_U_33
_atom_site_aniso_U_23
_atom_site_aniso_U_13
_atom_site_aniso_U_12
Mg1 0.0171(9) 0.0155(8) 0.0189(8) 0.0013(6) 0.0081(7) 0.0002(6)
Mg2 0.0162(9) 0.0160(8) 0.0170(8) 0.000 0.0053(7) 0.000
O1 0.0223(14) 0.0203(13) 0.0239(13) -0.0007(10) 0.0093(12) 0.0022(11)
O2 0.0208(14) 0.0234(13) 0.0219(13) -0.0048(10) 0.0050(12) -0.0004(11)
O3 0.0199(14) 0.0255(13) 0.0214(13) -0.0073(10) 0.0092(12) -0.0034(11)
O4 0.0220(14) 0.0242(13) 0.0216(13) 0.0013(10) 0.0109(12) 0.0050(11)
O5 0.0170(13) 0.0191(12) 0.0289(14) 0.0093(10) 0.0097(12) -0.0013(10)
O6' 0.110(18) 0.113(19) 0.19(2) 0.034(15) 0.111(16) 0.034(13)
O6 0.165(9) 0.110(6) 0.169(8) -0.008(5) 0.115(8) -0.004(6)
O7 0.203(7) 0.162(6) 0.217(7) 0.023(5) 0.181(7) 0.028(5)
N1 0.0168(16) 0.0221(16) 0.0223(16) 0.0057(12) 0.0072(14) 0.0001(12)
N2 0.115(6) 0.137(6) 0.139(6) 0.004(5) 0.097(5) 0.002(5)
C1 0.0201(19) 0.0212(18) 0.0207(18) -0.0031(14) 0.0076(16) -0.0016(15)
C2 0.039(3) 0.035(2) 0.023(2) -0.0053(18) 0.001(2) 0.012(2)
C3 0.035(2) 0.032(2) 0.024(2) -0.0058(17) 0.001(2) 0.0148(19)
C4 0.0210(19) 0.0210(18) 0.0237(19) -0.0017(14) 0.0112(17) 0.0012(15)
C5 0.025(2) 0.037(2) 0.027(2) -0.0121(18) 0.0025(18) 0.0067(19)
C6 0.024(2) 0.033(2) 0.028(2) -0.0081(17) 0.0046(19) 0.0096(17)
C7 0.0203(19) 0.0226(18) 0.0210(19) -0.0033(15) 0.0109(17) -0.0008(15)
C8 0.0181(19) 0.0217(18) 0.0202(19) -0.0003(14) 0.0096(17) 0.0001(15)
C9 0.043(3) 0.026(2) 0.053(3) 0.0137(18) 0.034(2) 0.0089(18)
C10 0.040(3) 0.032(2) 0.058(3) 0.016(2) 0.037(2) 0.0089(19)
C11 0.0168(19) 0.0258(19) 0.0248(19) 0.0051(15) 0.0059(17) -0.0054(15)
C12 0.035(2) 0.0239(19) 0.030(2) -0.0013(16) 0.0180(19) -0.0054(17)
C13 0.030(2) 0.027(2) 0.026(2) -0.0005(16) 0.0138(19) -0.0049(17)
C14 0.181(11) 0.183(10) 0.136(8) 0.022(8) 0.133(9) 0.052(9)
C15 0.226(14) 0.177(11) 0.145(10) -0.047(8) 0.110(10) 0.066(10)

loop_
_atom_type_symbol
_atom_type_description
_atom_type_scat_dispersion_real
_atom_type_scat_dispersion_imag
_atom_type_scat_source
C C 0.0033 0.0016 'International Tables Vol C Tables 4.2.6.8 and 6.1.1.4'
H H 0.0000 0.0000 'International Tables Vol C Tables 4.2.6.8 and 6.1.1.4'
N N 0.0061 0.0033 'International Tables Vol C Tables 4.2.6.8 and 6.1.1.4'
O O 0.0106 0.0060 'International Tables Vol C Tables 4.2.6.8 and 6.1.1.4'
Mg Mg 0.0486 0.0363 'International Tables Vol C Tables 4.2.6.8 and 6.1.1.4'

loop_
_geom_angle_atom_site_label_1
_geom_angle_atom_site_label_2
_geom_angle_atom_site_label_3
_geom_angle
_geom_angle_site_symmetry_1
_geom_angle_site_symmetry_3
O1 Mg1 O1 180.0 7_556 .
O1 Mg1 O3 87.73(10) 7_556 4
O1 Mg1 O3 92.27(10) . 4
O1 Mg1 O3 92.27(10) 7_556 6_556
O1 Mg1 O3 87.73(10) . 6_556
O3 Mg1 O3 180.00(11) 4 6_556
O1 Mg1 O5 90.34(9) 7_556 7_556
O1 Mg1 O5 89.66(9) . 7_556
O3 Mg1 O5 94.69(9) 4 7_556
O3 Mg1 O5 85.31(9) 6_556 7_556
O1 Mg1 O5 89.66(9) 7_556 .
O1 Mg1 O5 90.34(9) . .
O3 Mg1 O5 85.31(9) 4 .
O3 Mg1 O5 94.69(9) 6_556 .
O5 Mg1 O5 180.00(9) 7_556 .
O1 Mg1 Mg2 73.01(7) 7_556 7_556
O1 Mg1 Mg2 106.99(7) . 7_556
O3 Mg1 Mg2 67.82(7) 4 7_556
O3 Mg1 Mg2 112.18(7) 6_556 7_556
O5 Mg1 Mg2 31.91(6) 7_556 7_556
O5 Mg1 Mg2 148.09(6) . 7_556
O1 Mg1 Mg2 106.99(7) 7_556 .
O1 Mg1 Mg2 73.01(7) . .
O3 Mg1 Mg2 112.18(7) 4 .
O3 Mg1 Mg2 67.82(7) 6_556 .
O5 Mg1 Mg2 148.09(6) 7_556 .
O5 Mg1 Mg2 31.91(6) . .
Mg2 Mg1 Mg2 180.0 7_556 .
O2 Mg2 O2 90.88(15) . 2_656
O2 Mg2 O4 92.73(10) . 5_656
O2 Mg2 O4 91.40(10) 2_656 5_656
O2 Mg2 O4 91.40(10) . 6_556
O2 Mg2 O4 92.73(10) 2_656 6_556
O4 Mg2 O4 174.11(15) 5_656 6_556
O2 Mg2 O5 176.81(10) . 2_656
O2 Mg2 O5 88.47(9) 2_656 2_656
O4 Mg2 O5 84.16(10) 5_656 2_656
O4 Mg2 O5 91.75(10) 6_556 2_656
O2 Mg2 O5 88.47(9) . .
O2 Mg2 O5 176.81(10) 2_656 .
O4 Mg2 O5 91.75(10) 5_656 .
O4 Mg2 O5 84.16(10) 6_556 .
O5 Mg2 O5 92.35(14) 2_656 .
O2 Mg2 Mg1 144.97(8) . 2_656
O2 Mg2 Mg1 63.60(7) 2_656 2_656
O4 Mg2 Mg1 66.07(7) 5_656 2_656
O4 Mg2 Mg1 112.22(7) 6_556 2_656
O5 Mg2 Mg1 32.53(6) 2_656 2_656
O5 Mg2 Mg1 118.28(8) . 2_656
O2 Mg2 Mg1 63.60(7) . .
O2 Mg2 Mg1 144.97(8) 2_656 .
O4 Mg2 Mg1 112.22(7) 5_656 .
O4 Mg2 Mg1 66.07(7) 6_556 .
O5 Mg2 Mg1 118.28(8) 2_656 .
O5 Mg2 Mg1 32.53(6) . .
Mg1 Mg2 Mg1 149.07(5) 2_656 .
C7 O1 Mg1 127.2(2) . .
C7 O2 Mg2 143.0(2) . .
C8 O3 Mg1 130.3(2) . 4_545
C8 O4 Mg2 122.1(2) . 5_656
N1 O5 Mg2 123.94(19) . .
N1 O5 Mg1 119.80(18) . .
Mg2 O5 Mg1 115.56(10) . .
O6 O6' N2 62.5(7) . .
O6' O6 N2 75.4(8) . .
O5 N1 C13 119.0(3) . .
O5 N1 C9 120.2(3) . .
C13 N1 C9 120.9(3) . .
O7 N2 O6 119.0(8) . .
O7 N2 C14 122.8(8) . .
O6 N2 C14 117.9(9) . .
O7 N2 O6' 98.4(13) . .
O6 N2 O6' 42.2(5) . .
C14 N2 O6' 128.6(15) . .
C2 C1 C6 118.7(3) . .
C2 C1 C7 120.0(3) . .
C6 C1 C7 121.2(3) . .
C1 C2 C3 120.8(4) . .
C1 C2 H2 119.6 . .
C3 C2 H2 119.6 . .
C4 C3 C2 120.7(4) . .
C4 C3 H3 119.7 . .
C2 C3 H3 119.7 . .
C3 C4 C5 118.8(3) . .
C3 C4 C8 120.6(3) . .
C5 C4 C8 120.4(3) . .
C4 C5 C6 120.6(3) . .
C4 C5 H5 119.7 . .
C6 C5 H5 119.7 . .
C1 C6 C5 120.4(3) . .
C1 C6 H6 119.8 . .
C5 C6 H6 119.8 . .
O2 C7 O1 125.9(3) . .
O2 C7 C1 116.5(3) . .
O1 C7 C1 117.6(3) . .
O3 C8 O4 124.8(3) . .
O3 C8 C4 119.1(3) . .
O4 C8 C4 116.1(3) . .
N1 C9 C10 120.5(4) . .
N1 C9 H9 119.7 . .
C10 C9 H9 119.7 . .
C9 C10 C11 121.1(4) . .
C9 C10 H10 119.5 . .
C11 C10 H10 119.5 . .
C10 C11 C12 116.7(3) . .
C10 C11 C11 121.9(5) . 5_666
C12 C11 C11 121.5(4) . 5_666
C13 C12 C11 120.7(3) . .
C13 C12 H12 119.6 . .
C11 C12 H12 119.6 . .
N1 C13 C12 120.1(4) . .
N1 C13 H13 119.9 . .
C12 C13 H13 119.9 . .
C15 C14 N2 117.8(10) . .
C15 C14 H14A 107.9 . .
N2 C14 H14A 107.9 . .
C15 C14 H14B 107.9 . .
N2 C14 H14B 107.9 . .
H14A C14 H14B 107.2 . .
C14 C15 H15A 109.5 . .
C14 C15 H15B 109.5 . .
H15A C15 H15B 109.5 . .
C14 C15 H15C 109.5 . .
H15A C15 H15C 109.5 . .
H15B C15 H15C 109.5 . .

loop_
_geom_bond_atom_site_label_1
_geom_bond_atom_site_label_2
_geom_bond_distance
_geom_bond_site_symmetry_2
Mg1 O1 2.053(2) 7_556
Mg1 O1 2.053(2) .
Mg1 O3 2.087(2) 4
Mg1 O3 2.087(2) 6_556
Mg1 O5 2.189(2) 7_556
Mg1 O5 2.189(2) .
Mg1 Mg2 3.6716(5) 7_556
Mg1 Mg2 3.6716(5) .
Mg2 O2 2.017(3) .
Mg2 O2 2.017(3) 2_656
Mg2 O4 2.027(2) 5_656
Mg2 O4 2.027(2) 6_556
Mg2 O5 2.151(2) 2_656
Mg2 O5 2.151(2) .
Mg2 Mg1 3.6716(5) 2_656
O1 C7 1.269(4) .
O2 C7 1.251(4) .
O3 C8 1.254(4) .
O3 Mg1 2.087(2) 4_545
O4 C8 1.264(4) .
O4 Mg2 2.027(2) 5_656
O5 N1 1.328(4) .
O6' O6 1.025(10) .
O6' N2 1.477(10) .
O6 N2 1.354(8) .
O7 N2 1.235(8) .
N1 C13 1.333(5) .
N1 C9 1.339(5) .
N2 C14 1.401(11) .
C1 C2 1.378(5) .
C1 C6 1.381(5) .
C1 C7 1.510(5) .
C2 C3 1.381(5) .
C2 H2 0.9300 .
C3 C4 1.376(5) .
C3 H3 0.9300 .
C4 C5 1.378(5) .
C4 C8 1.507(5) .
C5 C6 1.389(5) .
C5 H5 0.9300 .
C6 H6 0.9300 .
C9 C10 1.364(5) .
C9 H9 0.9300 .
C10 C11 1.385(5) .
C10 H10 0.9300 .
C11 C12 1.388(6) .
C11 C11 1.481(7) 5_666
C12 C13 1.380(5) .
C12 H12 0.9300 .
C13 H13 0.9300 .
C14 C15 1.385(16) .
C14 H14A 0.9700 .
C14 H14B 0.9700 .
C15 H15A 0.9600 .
C15 H15B 0.9600 .
C15 H15C 0.9600 .
